data_4076635
loop_
_publ_author_name
'Hong, Fung-E'
Chang,
'Chang, Ruei-E'
'Chen, Shu-Chun'
'Ko, Bao-Tsan'

_publ_section_title
;
 Bis(diphenylphosphino)acetylene as Bifunctional Ligand in Dicobalt
 Carbonyl Complexes
;
_journal_issue 5
_journal_name_full Organometallics
_journal_page_first 961
_journal_paper_doi 10.1021/om0106783
_journal_volume 21
_journal_year 2002
_chemical_formula_sum 'C62 H42 Co2 O5 P4 Se'
_chemical_formula_weight 1187.66
_chemical_name_systematic
; 
 ? 
;
_space_group_IT_number 2
_symmetry_cell_setting triclinic
_symmetry_space_group_name_Hall '-P 1'
_symmetry_space_group_name_H-M 'P -1'
_atom_sites_solution_hydrogens geom
_atom_sites_solution_primary direct
_atom_sites_solution_secondary difmap
_audit_creation_method SHELXL-97
_cell_angle_alpha 106.216(4)
_cell_angle_beta 94.134(5)
_cell_angle_gamma 99.192(4)
_cell_formula_units_Z 2
_cell_length_a 12.802(2)
_cell_length_b 14.786(3)
_cell_length_c 15.657(3)
_cell_measurement_temperature 293(2)
_cell_volume 2787.9(9)
_computing_cell_refinement 'Bruker SMART'
_computing_data_collection 'Bruker SMART'
_computing_data_reduction 'Bruker SHELXTL'
_computing_molecular_graphics 'Bruker SHELXTL'
_computing_publication_material 'Bruker SHELXTL'
_computing_structure_refinement 'SHELXL-97 (Sheldrick, 1997)'
_computing_structure_solution 'SHELXS-97 (Sheldrick, 1990)'
_diffrn_ambient_temperature 293(2)
_diffrn_measured_fraction_theta_full 0.984
_diffrn_measured_fraction_theta_max 0.984
_diffrn_measurement_device_type 'CCD area detector'
_diffrn_measurement_method 'phi and omega scans'
_diffrn_radiation_monochromator graphite
_diffrn_radiation_source 'fine-focus sealed tube'
_diffrn_radiation_type MoK\a
_diffrn_radiation_wavelength 0.71073
_diffrn_reflns_av_R_equivalents 0.1373
_diffrn_reflns_av_sigmaI/netI 0.4384
_diffrn_reflns_limit_h_max 13
_diffrn_reflns_limit_h_min -15
_diffrn_reflns_limit_k_max 18
_diffrn_reflns_limit_k_min -18
_diffrn_reflns_limit_l_max 19
_diffrn_reflns_limit_l_min -10
_diffrn_reflns_number 16160
_diffrn_reflns_theta_full 26.10
_diffrn_reflns_theta_max 26.10
_diffrn_reflns_theta_min 2.25
_exptl_absorpt_coefficient_mu 1.411
_exptl_absorpt_correction_type none
_exptl_crystal_density_diffrn 1.415
_exptl_crystal_density_method 'not measured'
_exptl_crystal_F_000 1204
_refine_diff_density_max 0.916
_refine_diff_density_min -0.986
_refine_diff_density_rms 0.125
_refine_ls_extinction_method none
_refine_ls_goodness_of_fit_ref 0.874
_refine_ls_hydrogen_treatment mixed
_refine_ls_matrix_type full
_refine_ls_number_parameters 667
_refine_ls_number_reflns 10895
_refine_ls_number_restraints 0
_refine_ls_restrained_S_all 0.874
_refine_ls_R_factor_all 0.3177
_refine_ls_R_factor_gt 0.0892
_refine_ls_shift/su_max 0.003
_refine_ls_shift/su_mean 0.000
_refine_ls_structure_factor_coef Fsqd
_refine_ls_weighting_details 'calc w=1/[\s^2^(Fo^2^)+(0.1000P)^2^+0.0000P] where P=(Fo^2^+2Fc^2^)/3'
_refine_ls_weighting_scheme calc
_refine_ls_wR_factor_gt 0.1875
_refine_ls_wR_factor_ref 0.2794
_reflns_number_gt 2792
_reflns_number_total 10895
_reflns_threshold_expression >2sigma(I)
_cod_data_source_file om0106783.cif
_cod_data_source_block hong52m
_cod_depositor_comments
;
The following automatic conversions were performed:

'_symmetry_cell_setting' value 'Triclinic' changed to 'triclinic'
according to /home/saulius/struct/CIF-dictionaries/cif_core.dic
dictionary named 'cif_core.dic' version 2.4.1 from 2010-06-29.

Automatic conversion script
Id: cif_fix_values 1715 2011-07-08 13:25:40Z adriana 
;
_cod_original_sg_symbol_H-M P-1
_cod_database_code 4076635

loop_
_symmetry_equiv_pos_as_xyz
'x, y, z'
'-x, -y, -z'

loop_
_atom_site_label
_atom_site_type_symbol
_atom_site_fract_x
_atom_site_fract_y
_atom_site_fract_z
_atom_site_U_iso_or_equiv
_atom_site_adp_type
_atom_site_occupancy
_atom_site_symmetry_multiplicity
_atom_site_calc_flag
_atom_site_refinement_flags
Co2 Co 0.37436(13) 0.59380(13) 0.31782(12) 0.0427(6) Uani 1 1 d .
Co1 Co 0.41394(13) 0.76851(13) 0.34220(12) 0.0432(6) Uani 1 1 d .
Se Se 0.10531(12) 0.79679(13) 0.24810(12) 0.0678(6) Uani 1 1 d .
P1 P 0.3478(3) 0.6363(3) 0.1143(2) 0.0445(10) Uani 1 1 d .
P2 P 0.1471(3) 0.7008(3) 0.3141(3) 0.0487(11) Uani 1 1 d .
P4 P 0.5464(3) 0.5839(3) 0.3149(2) 0.0442(10) Uani 1 1 d .
P3 P 0.5836(3) 0.7840(3) 0.3083(3) 0.0454(10) Uani 1 1 d .
O5 O 0.4548(6) 0.6237(6) 0.0875(6) 0.051(3) Uani 1 1 d .
O3 O 0.2938(9) 0.3961(8) 0.2093(8) 0.085(4) Uani 1 1 d .
O4 O 0.3170(8) 0.5715(8) 0.4881(7) 0.077(3) Uani 1 1 d .
O1 O 0.4233(8) 0.8133(8) 0.5375(7) 0.082(4) Uani 1 1 d .
O2 O 0.3735(8) 0.9509(8) 0.3313(8) 0.080(4) Uani 1 1 d .
C1 C 0.3438(10) 0.6640(9) 0.2327(9) 0.044(4) Uani 1 1 d .
C2 C 0.2811(10) 0.6750(9) 0.2999(8) 0.044(4) Uani 1 1 d .
C3 C 0.2980(10) 0.7253(10) 0.0798(9) 0.045(4) Uani 1 1 d .
C4 C 0.2099(12) 0.7064(12) 0.0130(11) 0.074(5) Uani 1 1 d .
H4A H 0.1752 0.6435 -0.0150 0.089 Uiso 1 1 calc R
C5 C 0.1758(12) 0.7800(14) -0.0101(13) 0.087(6) Uani 1 1 d .
H5B H 0.1124 0.7663 -0.0482 0.105 Uiso 1 1 calc R
C6 C 0.2299(13) 0.8738(14) 0.0195(13) 0.087(6) Uani 1 1 d .
H6A H 0.2079 0.9219 -0.0008 0.104 Uiso 1 1 calc R
C7 C 0.3176(13) 0.8910(12) 0.0805(12) 0.079(5) Uani 1 1 d .
H7A H 0.3556 0.9533 0.1050 0.095 Uiso 1 1 calc R
C8 C 0.3507(12) 0.8176(12) 0.1062(11) 0.064(5) Uani 1 1 d .
H8A H 0.4140 0.8323 0.1446 0.077 Uiso 1 1 calc R
C9 C 0.2522(10) 0.5265(10) 0.0639(9) 0.048(4) Uani 1 1 d .
C10 C 0.2864(11) 0.4479(11) 0.0070(10) 0.063(4) Uani 1 1 d .
H10A H 0.3575 0.4515 -0.0028 0.075 Uiso 1 1 calc R
C11 C 0.2117(14) 0.3643(13) -0.0344(13) 0.099(7) Uani 1 1 d .
H11A H 0.2311 0.3127 -0.0753 0.119 Uiso 1 1 calc R
C12 C 0.1105(14) 0.3598(12) -0.0140(11) 0.077(5) Uani 1 1 d .
H12A H 0.0623 0.3031 -0.0416 0.092 Uiso 1 1 calc R
C13 C 0.0741(11) 0.4310(12) 0.0431(10) 0.063(5) Uani 1 1 d .
H13A H 0.0036 0.4240 0.0549 0.076 Uiso 1 1 calc R
C14 C 0.1479(11) 0.5167(10) 0.0839(9) 0.055(4) Uani 1 1 d .
H14A H 0.1265 0.5673 0.1247 0.066 Uiso 1 1 calc R
C21 C 0.0527(10) 0.5856(11) 0.2812(9) 0.049(4) Uani 1 1 d .
C26 C 0.0727(11) 0.5029(12) 0.2954(10) 0.062(5) Uani 1 1 d .
H26A H 0.1391 0.5039 0.3242 0.075 Uiso 1 1 calc R
C25 C -0.0017(14) 0.4159(11) 0.2687(10) 0.070(5) Uani 1 1 d .
H25A H 0.0155 0.3598 0.2767 0.084 Uiso 1 1 calc R
C24 C -0.1017(14) 0.4180(14) 0.2301(12) 0.083(6) Uani 1 1 d .
H24A H -0.1535 0.3625 0.2150 0.099 Uiso 1 1 calc R
C23 C -0.1274(11) 0.4975(14) 0.2133(11) 0.077(6) Uani 1 1 d .
H23A H -0.1953 0.4960 0.1869 0.092 Uiso 1 1 calc R
C22 C -0.0496(11) 0.5826(13) 0.2365(10) 0.071(5) Uani 1 1 d .
H22A H -0.0651 0.6366 0.2226 0.085 Uiso 1 1 calc R
C15 C 0.1475(10) 0.7437(12) 0.4343(10) 0.052(4) Uani 1 1 d .
C16 C 0.1292(10) 0.6819(12) 0.4846(11) 0.063(5) Uani 1 1 d .
H16A H 0.1160 0.6159 0.4580 0.076 Uiso 1 1 calc R
C17 C 0.1307(13) 0.7224(17) 0.5821(12) 0.096(7) Uani 1 1 d .
H17A H 0.1162 0.6828 0.6183 0.115 Uiso 1 1 calc R
C18 C 0.1535(16) 0.8176(17) 0.6169(14) 0.101(8) Uani 1 1 d .
H18A H 0.1566 0.8435 0.6786 0.121 Uiso 1 1 calc R
C19 C 0.1720(13) 0.8779(16) 0.5670(15) 0.096(7) Uani 1 1 d .
H19A H 0.1864 0.9439 0.5941 0.115 Uiso 1 1 calc R
C20 C 0.1697(11) 0.8411(11) 0.4746(11) 0.064(5) Uani 1 1 d .
H20A H 0.1833 0.8826 0.4400 0.077 Uiso 1 1 calc R
C55 C 0.6090(9) 0.6646(8) 0.2573(9) 0.043(4) Uani 1 1 d .
H55A H 0.5804 0.6426 0.1944 0.052 Uiso 1 1 calc R
H55B H 0.6852 0.6658 0.2616 0.052 Uiso 1 1 calc R
C43 C 0.5684(10) 0.4654(10) 0.2545(9) 0.042(4) Uani 1 1 d .
C48 C 0.5491(10) 0.4341(11) 0.1597(9) 0.048(4) Uani 1 1 d .
H48A H 0.5306 0.4751 0.1281 0.058 Uiso 1 1 calc R
C47 C 0.5581(11) 0.3418(12) 0.1154(10) 0.065(5) Uani 1 1 d .
H47A H 0.5483 0.3212 0.0531 0.078 Uiso 1 1 calc R
C46 C 0.5817(12) 0.2779(12) 0.1624(12) 0.073(5) Uani 1 1 d .
H46A H 0.5864 0.2152 0.1322 0.087 Uiso 1 1 calc R
C45 C 0.5978(14) 0.3109(13) 0.2548(12) 0.087(6) Uani 1 1 d .
H45A H 0.6115 0.2693 0.2873 0.105 Uiso 1 1 calc R
C44 C 0.5939(11) 0.4036(11) 0.2991(10) 0.059(4) Uani 1 1 d .
H44A H 0.6089 0.4250 0.3612 0.071 Uiso 1 1 calc R
C49 C 0.6349(9) 0.6150(9) 0.4191(10) 0.042(4) Uani 1 1 d .
C50 C 0.5981(11) 0.6416(10) 0.5027(10) 0.059(4) Uani 1 1 d .
H50A H 0.5261 0.6420 0.5068 0.071 Uiso 1 1 calc R
C51 C 0.6710(14) 0.6676(11) 0.5801(10) 0.075(5) Uani 1 1 d .
H51A H 0.6454 0.6843 0.6354 0.090 Uiso 1 1 calc R
C52 C 0.7737(14) 0.6696(12) 0.5789(12) 0.078(6) Uani 1 1 d .
H52A H 0.8186 0.6881 0.6327 0.094 Uiso 1 1 calc R
C53 C 0.8143(13) 0.6456(13) 0.5017(12) 0.079(6) Uani 1 1 d .
H53A H 0.8872 0.6474 0.5013 0.095 Uiso 1 1 calc R
C54 C 0.7439(11) 0.6165(10) 0.4184(11) 0.065(5) Uani 1 1 d .
H54A H 0.7716 0.5988 0.3641 0.078 Uiso 1 1 calc R
C37 C 0.7004(10) 0.8375(10) 0.3917(10) 0.046(4) Uani 1 1 d .
C38 C 0.6926(11) 0.8753(10) 0.4810(10) 0.058(4) Uani 1 1 d .
H38A H 0.6253 0.8767 0.4995 0.070 Uiso 1 1 calc R
C39 C 0.7827(12) 0.9119(11) 0.5454(10) 0.067(5) Uani 1 1 d .
H39A H 0.7757 0.9374 0.6057 0.080 Uiso 1 1 calc R
C40 C 0.8834(13) 0.9091(12) 0.5166(13) 0.074(5) Uani 1 1 d .
H40A H 0.9441 0.9328 0.5582 0.088 Uiso 1 1 calc R
C41 C 0.8931(11) 0.8726(12) 0.4296(14) 0.079(6) Uani 1 1 d .
H41A H 0.9608 0.8718 0.4117 0.094 Uiso 1 1 calc R
C42 C 0.8007(10) 0.8347(9) 0.3630(9) 0.051(4) Uani 1 1 d .
H42A H 0.8079 0.8091 0.3028 0.062 Uiso 1 1 calc R
C31 C 0.6120(10) 0.8532(11) 0.2335(11) 0.049(4) Uani 1 1 d .
C36 C 0.6147(11) 0.9524(12) 0.2635(11) 0.065(5) Uani 1 1 d .
H36A H 0.6065 0.9816 0.3229 0.078 Uiso 1 1 calc R
C35 C 0.6291(12) 1.0056(11) 0.2063(16) 0.082(6) Uani 1 1 d .
H35A H 0.6344 1.0716 0.2289 0.098 Uiso 1 1 calc R
C34 C 0.6366(16) 0.9674(19) 0.1152(15) 0.106(8) Uani 1 1 d .
H34A H 0.6396 1.0045 0.0759 0.128 Uiso 1 1 calc R
C33 C 0.6391(14) 0.8736(17) 0.0884(15) 0.101(7) Uani 1 1 d .
H33A H 0.6524 0.8465 0.0300 0.121 Uiso 1 1 calc R
C32 C 0.6231(11) 0.8149(12) 0.1429(12) 0.069(5) Uani 1 1 d .
H32A H 0.6196 0.7493 0.1192 0.082 Uiso 1 1 calc R
C29 C 0.3231(10) 0.4742(11) 0.2511(10) 0.048(4) Uani 1 1 d .
C30 C 0.3419(12) 0.5848(10) 0.4209(11) 0.060(5) Uani 1 1 d .
C27 C 0.4224(10) 0.7977(10) 0.4612(10) 0.049(4) Uani 1 1 d .
C28 C 0.3890(10) 0.8778(12) 0.3328(10) 0.054(4) Uani 1 1 d .
C101 C 0.033(4) 0.045(3) 0.181(3) 0.177(14) Uani 1 1 d .
C102 C 0.042(6) 0.075(6) 0.072(3) 0.45(5) Uani 1 1 d .
C103 C 0.051(6) 0.156(5) 0.160(3) 0.39(4) Uani 1 1 d .
C104 C 0.189(4) 0.168(2) 0.138(4) 0.24(2) Uani 1 1 d .
C105 C 0.211(5) 0.121(3) 0.196(3) 0.30(3) Uani 1 1 d .
C106 C 0.137(3) 0.042(2) 0.2077(14) 0.148(11) Uani 1 1 d .
C107 C -0.054(3) -0.035(3) 0.188(3) 0.224(17) Uani 1 1 d .

loop_
_atom_site_aniso_label
_atom_site_aniso_U_11
_atom_site_aniso_U_22
_atom_site_aniso_U_33
_atom_site_aniso_U_23
_atom_site_aniso_U_13
_atom_site_aniso_U_12
Co2 0.0391(11) 0.0499(13) 0.0312(12) 0.0072(10) -0.0040(9) -0.0023(9)
Co1 0.0364(11) 0.0497(13) 0.0341(12) 0.0035(10) -0.0030(9) -0.0001(9)
Se 0.0594(11) 0.0836(14) 0.0620(13) 0.0234(10) 0.0004(9) 0.0177(9)
P1 0.039(2) 0.061(3) 0.028(2) 0.009(2) -0.0022(18) 0.0040(19)
P2 0.033(2) 0.064(3) 0.038(2) 0.004(2) 0.0001(18) -0.0014(19)
P4 0.044(2) 0.049(3) 0.032(2) 0.0043(19) -0.0058(18) 0.0057(19)
P3 0.040(2) 0.047(3) 0.042(2) 0.006(2) -0.0019(18) 0.0028(18)
O5 0.041(5) 0.073(7) 0.030(6) 0.002(5) -0.004(4) 0.012(5)
O3 0.107(9) 0.055(8) 0.068(9) 0.005(7) -0.013(7) -0.022(7)
O4 0.065(7) 0.115(10) 0.056(8) 0.043(7) -0.007(6) 0.006(7)
O1 0.070(7) 0.101(9) 0.046(8) -0.002(7) -0.010(6) -0.016(6)
O2 0.069(7) 0.058(8) 0.107(10) 0.009(8) 0.007(7) 0.024(7)
C1 0.043(8) 0.046(9) 0.029(8) 0.003(7) 0.003(7) -0.019(7)
C2 0.043(8) 0.050(9) 0.027(8) 0.001(7) -0.006(7) -0.010(7)
C3 0.039(8) 0.048(10) 0.040(9) 0.003(8) -0.001(7) 0.005(7)
C4 0.073(11) 0.057(12) 0.091(15) 0.028(11) -0.018(10) 0.007(9)
C5 0.053(11) 0.099(16) 0.120(18) 0.060(14) -0.026(11) 0.013(11)
C6 0.072(12) 0.092(16) 0.111(17) 0.067(14) -0.011(12) 0.000(11)
C7 0.077(12) 0.065(13) 0.087(15) 0.029(11) -0.027(11) -0.006(10)
C8 0.066(11) 0.057(12) 0.068(12) 0.025(10) -0.014(9) 0.002(9)
C9 0.038(8) 0.049(10) 0.043(10) 0.001(8) -0.003(7) -0.008(7)
C10 0.042(9) 0.068(12) 0.067(12) 0.004(10) 0.005(8) 0.009(8)
C11 0.055(12) 0.074(14) 0.125(18) -0.024(12) -0.003(12) -0.011(10)
C12 0.083(14) 0.072(13) 0.049(12) -0.008(10) -0.035(10) 0.004(11)
C13 0.046(9) 0.082(13) 0.042(10) 0.007(10) -0.011(8) -0.015(9)
C14 0.055(10) 0.054(10) 0.039(9) 0.001(8) -0.003(8) -0.013(8)
C21 0.034(8) 0.067(12) 0.038(9) 0.010(8) 0.003(7) -0.003(8)
C26 0.040(9) 0.065(12) 0.071(12) 0.022(10) 0.000(8) -0.019(8)
C25 0.082(13) 0.050(11) 0.058(12) -0.002(9) -0.001(10) -0.011(9)
C24 0.062(13) 0.083(16) 0.075(14) -0.007(12) 0.016(11) -0.016(11)
C23 0.023(8) 0.090(15) 0.084(14) -0.010(12) 0.001(8) -0.019(9)
C22 0.043(9) 0.117(16) 0.050(11) 0.024(10) 0.001(8) 0.013(10)
C15 0.030(8) 0.077(12) 0.039(10) 0.010(9) 0.002(7) -0.006(8)
C16 0.047(9) 0.089(13) 0.050(11) 0.024(10) 0.005(8) 0.002(9)
C17 0.086(14) 0.16(2) 0.044(13) 0.044(14) 0.016(11) -0.013(14)
C18 0.108(17) 0.100(19) 0.053(14) -0.025(13) 0.010(12) -0.015(15)
C19 0.054(11) 0.110(19) 0.083(18) -0.025(14) -0.007(11) 0.001(11)
C20 0.071(11) 0.053(12) 0.049(11) -0.006(9) -0.013(9) 0.002(9)
C55 0.036(8) 0.041(9) 0.051(10) 0.015(7) -0.008(7) 0.004(6)
C43 0.048(8) 0.057(10) 0.023(8) 0.018(8) 0.000(7) 0.012(7)
C48 0.057(9) 0.062(11) 0.027(9) 0.013(8) 0.002(7) 0.016(8)
C47 0.083(12) 0.074(13) 0.032(10) 0.011(10) -0.006(9) 0.012(10)
C46 0.086(12) 0.052(11) 0.064(13) -0.007(10) -0.004(10) 0.018(9)
C45 0.138(17) 0.069(14) 0.048(12) 0.010(11) -0.023(11) 0.030(12)
C44 0.077(11) 0.056(12) 0.039(10) 0.007(9) -0.012(8) 0.018(9)
C49 0.027(7) 0.048(9) 0.049(10) 0.008(7) -0.009(7) 0.015(7)
C50 0.055(10) 0.077(12) 0.033(10) 0.001(8) -0.009(8) 0.016(8)
C51 0.097(13) 0.083(13) 0.027(9) -0.018(8) -0.028(9) 0.042(11)
C52 0.075(13) 0.093(14) 0.050(12) 0.013(11) -0.046(11) 0.010(11)
C53 0.052(10) 0.116(16) 0.056(13) 0.025(12) -0.014(10) -0.015(10)
C54 0.048(9) 0.073(12) 0.059(12) 0.011(9) -0.010(8) -0.007(8)
C37 0.031(8) 0.052(10) 0.046(10) 0.002(8) -0.001(7) 0.002(7)
C38 0.044(9) 0.066(11) 0.047(11) 0.000(9) -0.008(8) -0.005(8)
C39 0.069(11) 0.078(13) 0.042(10) 0.007(9) -0.003(9) 0.001(10)
C40 0.052(11) 0.073(13) 0.081(15) 0.008(11) -0.016(11) 0.005(9)
C41 0.031(9) 0.083(14) 0.106(17) 0.015(13) -0.003(10) -0.011(8)
C42 0.033(8) 0.054(10) 0.045(10) -0.011(8) -0.006(7) -0.005(7)
C31 0.048(9) 0.044(10) 0.056(11) 0.022(9) -0.007(8) 0.002(7)
C36 0.078(12) 0.059(13) 0.059(12) 0.023(10) 0.015(9) 0.006(9)
C35 0.060(11) 0.034(11) 0.14(2) 0.025(13) -0.016(12) -0.011(8)
C34 0.125(18) 0.13(2) 0.064(16) 0.059(17) -0.007(14) -0.009(17)
C33 0.080(13) 0.110(19) 0.100(18) 0.038(17) 0.000(12) -0.026(14)
C32 0.056(10) 0.066(13) 0.080(15) 0.028(12) 0.008(10) -0.012(9)
C29 0.040(8) 0.039(10) 0.061(11) 0.013(8) 0.006(8) -0.003(7)
C30 0.060(10) 0.048(10) 0.060(12) 0.011(9) 0.025(9) -0.018(8)
C27 0.049(9) 0.061(11) 0.022(9) -0.004(8) -0.005(7) 0.004(7)
C28 0.048(9) 0.054(11) 0.056(11) -0.003(9) 0.002(8) 0.032(9)
C101 0.22(4) 0.18(4) 0.17(4) 0.08(3) 0.02(3) 0.10(3)
C102 0.54(10) 0.59(10) 0.22(6) -0.07(6) -0.03(6) 0.48(9)
C103 0.71(12) 0.35(6) 0.10(3) -0.06(3) -0.09(5) 0.38(7)
C104 0.40(6) 0.08(2) 0.26(6) 0.06(3) 0.17(5) 0.05(3)
C105 0.55(9) 0.10(3) 0.16(4) -0.01(2) -0.02(4) -0.11(4)
C106 0.26(3) 0.13(3) 0.043(14) -0.009(15) -0.021(19) 0.07(3)
C107 0.20(4) 0.25(4) 0.26(5) 0.10(4) 0.09(3) 0.09(3)

loop_
_atom_type_symbol
_atom_type_description
_atom_type_scat_dispersion_real
_atom_type_scat_dispersion_imag
_atom_type_scat_source
C C 0.0033 0.0016 'International Tables Vol C Tables 4.2.6.8 and 6.1.1.4'
H H 0.0000 0.0000 'International Tables Vol C Tables 4.2.6.8 and 6.1.1.4'
O O 0.0106 0.0060 'International Tables Vol C Tables 4.2.6.8 and 6.1.1.4'
P P 0.1023 0.0942 'International Tables Vol C Tables 4.2.6.8 and 6.1.1.4'
Co Co 0.3494 0.9721 'International Tables Vol C Tables 4.2.6.8 and 6.1.1.4'
Se Se -0.0929 2.2259 'International Tables Vol C Tables 4.2.6.8 and 6.1.1.4'

loop_
_geom_angle_atom_site_label_1
_geom_angle_atom_site_label_2
_geom_angle_atom_site_label_3
_geom_angle
C30 Co2 C29 99.5(7)
C30 Co2 C2 98.5(7)
C29 Co2 C2 110.1(6)
C30 Co2 C1 139.5(7)
C29 Co2 C1 100.6(6)
C2 Co2 C1 41.4(5)
C30 Co2 P4 106.9(5)
C29 Co2 P4 96.3(4)
C2 Co2 P4 139.6(4)
C1 Co2 P4 105.4(4)
C30 Co2 Co1 102.9(5)
C29 Co2 Co1 152.7(5)
C2 Co2 Co1 51.3(4)
C1 Co2 Co1 52.1(4)
P4 Co2 Co1 91.96(12)
C28 Co1 C27 97.4(7)
C28 Co1 C2 107.4(6)
C27 Co1 C2 104.0(6)
C28 Co1 C1 109.2(6)
C27 Co1 C1 140.0(6)
C2 Co1 C1 40.2(5)
C28 Co1 P3 97.8(5)
C27 Co1 P3 106.6(4)
C2 Co1 P3 137.1(4)
C1 Co1 P3 99.0(4)
C28 Co1 Co2 155.6(5)
C27 Co1 Co2 94.5(5)
C2 Co1 Co2 48.7(4)
C1 Co1 Co2 50.7(4)
P3 Co1 Co2 99.20(12)
O5 P1 C3 113.6(6)
O5 P1 C1 113.4(6)
C3 P1 C1 107.0(7)
O5 P1 C9 109.9(6)
C3 P1 C9 106.2(6)
C1 P1 C9 106.3(6)
C15 P2 C2 104.3(6)
C15 P2 C21 103.6(7)
C2 P2 C21 107.8(6)
C15 P2 Se 113.2(6)
C2 P2 Se 114.0(4)
C21 P2 Se 113.1(5)
C55 P4 C49 102.9(6)
C55 P4 C43 105.7(6)
C49 P4 C43 103.5(6)
C55 P4 Co2 109.6(4)
C49 P4 Co2 120.1(5)
C43 P4 Co2 113.7(4)
C31 P3 C55 108.1(7)
C31 P3 C37 98.7(6)
C55 P3 C37 102.1(6)
C31 P3 Co1 115.0(5)
C55 P3 Co1 107.8(4)
C37 P3 Co1 123.7(5)
C2 C1 P1 146.1(10)
C2 C1 Co2 66.3(8)
P1 C1 Co2 131.6(8)
C2 C1 Co1 68.2(8)
P1 C1 Co1 136.9(7)
Co2 C1 Co1 77.1(5)
C1 C2 P2 135.9(11)
C1 C2 Co2 72.3(8)
P2 C2 Co2 143.9(8)
C1 C2 Co1 71.6(7)
P2 C2 Co1 125.3(7)
Co2 C2 Co1 80.0(5)
C8 C3 C4 114.1(14)
C8 C3 P1 121.6(11)
C4 C3 P1 123.7(12)
C5 C4 C3 120.1(16)
C4 C5 C6 123.9(16)
C7 C6 C5 115.5(16)
C6 C7 C8 120.8(17)
C3 C8 C7 124.9(15)
C14 C9 C10 119.6(13)
C14 C9 P1 121.4(11)
C10 C9 P1 118.8(11)
C11 C10 C9 118.8(14)
C12 C11 C10 118.7(17)
C13 C12 C11 125.2(17)
C12 C13 C14 116.8(15)
C9 C14 C13 120.6(14)
C26 C21 C22 117.4(14)
C26 C21 P2 125.4(11)
C22 C21 P2 117.3(13)
C21 C26 C25 123.7(15)
C24 C25 C26 116.7(16)
C23 C24 C25 122.9(17)
C24 C23 C22 119.2(16)
C23 C22 C21 119.9(16)
C16 C15 C20 120.4(15)
C16 C15 P2 121.7(13)
C20 C15 P2 117.9(13)
C15 C16 C17 118.4(16)
C18 C17 C16 118.0(18)
C17 C18 C19 123(2)
C18 C19 C20 120(2)
C15 C20 C19 120.3(17)
P4 C55 P3 109.0(7)
C44 C43 C48 119.5(13)
C44 C43 P4 120.9(11)
C48 C43 P4 119.3(11)
C47 C48 C43 118.5(13)
C48 C47 C46 121.3(15)
C45 C46 C47 118.1(15)
C44 C45 C46 121.0(16)
C43 C44 C45 121.4(15)
C54 C49 C50 117.1(13)
C54 C49 P4 120.8(11)
C50 C49 P4 122.0(10)
C51 C50 C49 119.1(14)
C52 C51 C50 123.5(16)
C51 C52 C53 120.7(16)
C52 C53 C54 119.3(15)
C49 C54 C53 120.3(15)
C38 C37 C42 119.6(13)
C38 C37 P3 122.4(10)
C42 C37 P3 117.9(11)
C37 C38 C39 122.1(14)
C40 C39 C38 118.3(15)
C41 C40 C39 120.6(16)
C40 C41 C42 121.3(16)
C37 C42 C41 118.0(14)
C32 C31 C36 116.2(14)
C32 C31 P3 124.6(13)
C36 C31 P3 118.9(13)
C35 C36 C31 120.1(16)
C36 C35 C34 123.9(18)
C33 C34 C35 115(2)
C34 C33 C32 123(2)
C33 C32 C31 120.7(17)
O3 C29 Co2 177.2(14)
O4 C30 Co2 175.0(14)
O1 C27 Co1 176.6(13)
O2 C28 Co1 176.5(15)
C106 C101 C107 118(4)
C106 C101 C103 101(4)
C107 C101 C103 141(4)
C106 C101 C102 104(3)
C107 C101 C102 120(4)
C103 C101 C102 50(2)
C103 C102 C101 61(4)
C102 C103 C101 70(4)
C102 C103 C104 79(4)
C101 C103 C104 100(2)
C105 C104 C103 91(4)
C104 C105 C106 123(5)
C101 C106 C105 112(4)

loop_
_geom_bond_atom_site_label_1
_geom_bond_atom_site_label_2
_geom_bond_distance
Co2 C30 1.730(16)
Co2 C29 1.774(15)
Co2 C2 1.882(13)
Co2 C1 1.958(13)
Co2 P4 2.233(4)
Co2 Co1 2.466(3)
Co1 C28 1.739(16)
Co1 C27 1.783(14)
Co1 C2 1.954(12)
Co1 C1 1.997(12)
Co1 P3 2.264(4)
Se P2 2.085(4)
P1 O5 1.486(8)
P1 C3 1.746(14)
P1 C1 1.790(14)
P1 C9 1.808(13)
P2 C15 1.810(15)
P2 C2 1.832(14)
P2 C21 1.841(14)
P4 C55 1.811(12)
P4 C49 1.818(13)
P4 C43 1.821(14)
P3 C31 1.779(14)
P3 C55 1.816(12)
P3 C37 1.825(13)
O3 C29 1.143(14)
O4 C30 1.180(15)
O1 C27 1.150(14)
O2 C28 1.137(14)
C1 C2 1.358(16)
C3 C8 1.356(18)
C3 C4 1.418(18)
C4 C5 1.362(19)
C5 C6 1.38(2)
C6 C7 1.36(2)
C7 C8 1.373(18)
C9 C14 1.387(16)
C9 C10 1.406(18)
C10 C11 1.396(19)
C11 C12 1.35(2)
C12 C13 1.35(2)
C13 C14 1.409(17)
C21 C26 1.361(17)
C21 C22 1.429(17)
C26 C25 1.411(18)
C25 C24 1.38(2)
C24 C23 1.36(2)
C23 C22 1.41(2)
C15 C16 1.367(18)
C15 C20 1.374(19)
C16 C17 1.47(2)
C17 C18 1.33(2)
C18 C19 1.34(2)
C19 C20 1.39(2)
C43 C44 1.359(16)
C43 C48 1.416(17)
C48 C47 1.375(18)
C47 C46 1.405(19)
C46 C45 1.38(2)
C45 C44 1.363(19)
C49 C54 1.393(16)
C49 C50 1.397(17)
C50 C51 1.395(18)
C51 C52 1.31(2)
C52 C53 1.33(2)
C53 C54 1.446(19)
C37 C38 1.371(18)
C37 C42 1.393(16)
C38 C39 1.403(18)
C39 C40 1.398(19)
C40 C41 1.34(2)
C41 C42 1.443(18)
C31 C32 1.40(2)
C31 C36 1.404(19)
C36 C35 1.35(2)
C35 C34 1.40(2)
C34 C33 1.34(2)
C33 C32 1.38(2)
C101 C106 1.38(4)
C101 C107 1.53(4)
C101 C103 1.76(7)
C101 C102 1.89(8)
C102 C103 1.54(5)
C103 C104 1.82(8)
C104 C105 1.33(6)
C105 C106 1.45(5)
